data_2012262
loop_
_publ_author_name
'Boer, D. Roeland'
'Kooijman, Huub'
'Groen, Marinus'
'van der Louw, Jaap'
'Kelder, Jan'
'Kroon, Jan'

_publ_section_title
;
 Conformational comparison of five follicular fluid meiosis-activating
 sterol-related active and inactive compounds
;
_journal_issue 10
_journal_name_full 'Acta Crystallographica Section C'
_journal_page_first 1177
_journal_page_last 1181
_journal_paper_doi 10.1107/S0108270101010010
_journal_volume 57
_journal_year 2001
_chemical_formula_moiety 'C28 H44 O2'
_chemical_formula_sum 'C28 H44 O2'
_chemical_formula_weight 412.63
_chemical_name_systematic
;
4,4-dimethyl-22-oxa-5\a,20\b-cholesta-8,14,24-trien-3\b-ol
;
_space_group_IT_number 171
_symmetry_cell_setting hexagonal
_symmetry_space_group_name_Hall 'P 62'
_symmetry_space_group_name_H-M 'P 62'
_cell_angle_alpha 90
_cell_angle_beta 90
_cell_angle_gamma 120
_cell_formula_units_Z 6
_cell_length_a 24.661(10)
_cell_length_b 24.661(10)
_cell_length_c 7.232(10)
_cell_measurement_reflns_used 45
_cell_measurement_temperature 150
_cell_measurement_theta_max 11.5
_cell_measurement_theta_min 3.8
_cell_volume 3809(6)
_computing_cell_refinement 'DiRaX (Duisenberg, 1992)'
_computing_data_collection 'COLLECT (Nonius, 1998)'
_computing_data_reduction 'EVAL14 (Duisenberg, 1998)'
_computing_molecular_graphics 'PLATON (Spek, 2001)'
_computing_publication_material PLATON
_computing_structure_refinement 'SHELXL97 (Sheldrick, 1997)'
_computing_structure_solution 'SHELXS97 (Sheldrick, 1997)'
_diffrn_ambient_temperature 150
_diffrn_detector_area_resol_mean 18.4
_diffrn_measured_fraction_theta_full .99
_diffrn_measured_fraction_theta_max .99
_diffrn_measurement_device_type 'Enraf-Nonius \k-CCD'
_diffrn_measurement_method '\f and \w scans'
_diffrn_radiation_monochromator graphite
_diffrn_radiation_source 'fine-focus sealed tube'
_diffrn_radiation_type MoK\a
_diffrn_radiation_wavelength .71073
_diffrn_reflns_av_R_equivalents .0454
_diffrn_reflns_av_sigmaI/netI .0282
_diffrn_reflns_limit_h_max 18
_diffrn_reflns_limit_h_min -28
_diffrn_reflns_limit_k_max 28
_diffrn_reflns_limit_k_min -28
_diffrn_reflns_limit_l_max 6
_diffrn_reflns_limit_l_min -8
_diffrn_reflns_number 13233
_diffrn_reflns_reduction_process
;
  ?
;
_diffrn_reflns_theta_full 24.8
_diffrn_reflns_theta_max 24.8
_diffrn_reflns_theta_min 1.65
_exptl_absorpt_coefficient_mu .065
_exptl_absorpt_correction_type none
_exptl_crystal_colour colourless
_exptl_crystal_density_diffrn 1.079
_exptl_crystal_density_method none
_exptl_crystal_description block
_exptl_crystal_F_000 1368
_exptl_crystal_size_max .6
_exptl_crystal_size_mid .2
_exptl_crystal_size_min .2
_refine_diff_density_max .52
_refine_diff_density_min -.36
_refine_ls_extinction_method none
_refine_ls_goodness_of_fit_ref 1.046
_refine_ls_hydrogen_treatment constr
_refine_ls_matrix_type full
_refine_ls_number_parameters 275
_refine_ls_number_reflns 2343
_refine_ls_number_restraints 5
_refine_ls_restrained_S_all 1.049
_refine_ls_R_factor_all .0823
_refine_ls_R_factor_gt .0753
_refine_ls_shift/su_max <0.001
_refine_ls_shift/su_mean .000
_refine_ls_structure_factor_coef Fsqd
_refine_ls_weighting_details 'w = 1/[\s^2^(F~o~^2^)+(0.0010P)^2^+8.00P] where P = (F~o~^2^+2F~c~^2^)/3'
_refine_ls_weighting_scheme calc
_refine_ls_wR_factor_ref .1399
_reflns_number_gt 2161
_reflns_number_total 2343
_reflns_threshold_expression I>2\s(I)
_cod_data_source_file gg1052.cif
_cod_data_source_block IV
_cod_depositor_comments
;
The following automatic conversions were performed:
'_symmetry_cell_setting' value 'Hexagonal' changed to 'hexagonal'
according to '/home/saulius/struct/CIF-dictionaries/cif_core.dic'
dictionary named 'cif_core.dic' version 2.4.1 from 2010-06-29.

Automatic conversion script
Id: cif_fix_enum 1527 2010-12-29 10:47:43Z saulius 

The following automatic conversions were performed:

'_symmetry_cell_setting' value 'Hexagonal' changed to 'hexagonal'
according to /home/saulius/struct/CIF-dictionaries/cif_core.dic
dictionary named 'cif_core.dic' version 2.4.1 from 2010-06-29.

Automatic conversion script
Id: cif_fix_values 1715 2011-07-08 13:25:40Z adriana 
;
_cod_database_code 2012262
_cod_database_fobs_code 2012262

loop_
_symmetry_equiv_pos_as_xyz
x,y,z
x-y,x,1/3+z
-y,x-y,2/3+z
-x,-y,z
-x+y,-x,1/3+z
y,-x+y,2/3+z

loop_
_atom_site_aniso_label
_atom_site_aniso_U_11
_atom_site_aniso_U_22
_atom_site_aniso_U_33
_atom_site_aniso_U_12
_atom_site_aniso_U_13
_atom_site_aniso_U_23
O3 .043(2) .0338(19) .0196(17) .0247(17) -.0018(17) .0008(16)
C1 .033(3) .028(3) .017(3) .014(2) -.009(2) -.002(2)
C2 .031(3) .032(3) .021(3) .015(2) -.007(2) .000(2)
C3 .025(2) .028(3) .020(3) .013(2) .001(2) .001(2)
C4 .030(3) .038(3) .016(3) .020(2) .001(2) .000(2)
C5 .020(2) .029(3) .019(3) .012(2) .001(2) .000(2)
C6 .030(3) .042(3) .017(3) .021(2) -.005(2) -.004(2)
C7 .026(3) .046(3) .016(2) .022(2) .000(2) .003(2)
C8 .026(2) .030(3) .017(2) .013(2) -.001(2) .003(2)
C9 .039(3) .030(3) .022(3) .018(2) -.006(2) .001(2)
C10 .030(3) .024(2) .016(2) .012(2) .001(2) .003(2)
C11 .081(4) .030(3) .046(4) .031(3) -.036(4) -.010(3)
C12 .072(4) .030(3) .052(4) .026(3) -.037(4) -.006(3)
C13 .046(3) .029(3) .027(3) .019(3) -.007(3) .004(2)
C14 .032(3) .037(3) .018(3) .021(2) .001(2) .007(2)
C15 .042(3) .043(3) .024(3) .024(3) -.003(2) .004(3)
C16 .048(3) .052(3) .031(3) .033(3) .003(3) .013(3)
C17 .039(3) .037(3) .039(3) .021(3) .001(3) .011(3)
C18 .085(5) .041(3) .021(3) .026(3) .009(3) .006(3)
C19 .046(3) .039(3) .023(3) .026(3) .003(3) -.001(2)
C20 .100(6) .047(4) .041(4) .047(4) -.020(4) -.003(3)
C24 .065(5) .084(6) .083(6) .025(5) .000(5) .011(5)
C25 .055(4) .063(4) .049(4) .034(4) .007(4) -.018(4)
C26 .078(6) .162(9) .074(7) .071(6) -.011(5) -.039(7)
C27 .143(9) .065(6) .111(9) .000(6) .013(8) -.036(6)
C41 .028(3) .029(3) .036(3) .011(2) -.002(2) -.005(2)
C42 .053(3) .049(3) .022(3) .036(3) -.008(3) -.009(3)

loop_
_atom_site_label
_atom_site_fract_x
_atom_site_fract_y
_atom_site_fract_z
_atom_site_U_iso_or_equiv
_atom_site_thermal_displace_type
_atom_site_occupancy
_atom_site_type_symbol
O3 .31323(17) .61951(15) .2361(7) .0297(11) Uani 1.000 O
O22 .3207(3) .1657(3) -.0819(3) .042(2) Uiso .567(7) O
C1 .3016(2) .4688(2) .0554(9) .0266(17) Uani 1.000 C
C2 .3038(2) .5330(2) .0584(9) .0283(17) Uani 1.000 C
C3 .3114(2) .5597(2) .2543(8) .0244(16) Uani 1.000 C
C4 .3703(2) .5662(2) .3587(8) .0267(17) Uani 1.000 C
C5 .3682(2) .5010(2) .3455(8) .0228(16) Uani 1.000 C
C6 .4216(2) .4994(2) .4494(9) .0283(17) Uani 1.000 C
C7 .4047(2) .4311(2) .4847(9) .0276(16) Uani 1.000 C
C8 .3780(2) .3895(2) .3141(8) .0248(14) Uani 1.000 C
C9 .3531(2) .4050(2) .1686(9) .0300(17) Uani 1.000 C
C10 .3604(2) .4714(2) .1466(8) .0240(14) Uani 1.000 C
C11 .3214(3) .3593(2) .0092(10) .051(2) Uani 1.000 C
C12 .3034(3) .2898(2) .0522(11) .051(2) Uani 1.000 C
C13 .3574(3) .2863(2) .1469(9) .0339(17) Uani 1.000 C
C14 .3763(2) .3284(2) .3195(9) .0273(17) Uani 1.000 C
C15 .3929(3) .3028(3) .4593(9) .0351(17) Uani 1.000 C
C16 .3830(3) .2387(3) .4076(9) .0401(17) Uani 1.000 C
C17 .3393(3) .2211(2) .2373(10) .0374(17) Uani 1.000 C
C18 .4144(3) .3093(3) .0162(9) .051(2) Uani 1.000 C
C19 .4186(3) .5094(2) .0178(9) .0339(17) Uani 1.000 C
C20 .3383(3) .1706(3) .1126(3) .058(3) Uani 1.000 C
C21 .3147(6) .1054(7) .218(3) .047(4) Uiso .567(7) C
C23 .2539(4) .1343(5) -.0719(14) .034(2) Uiso .567(7) C
C24 .2335(4) .1398(4) -.2820(15) .083(3) Uani 1.000 C
C25 .1839(3) .1008(3) -.3744(11) .054(2) Uani 1.000 C
C26 .1619(4) .1202(5) -.5424(14) .100(4) Uani 1.000 C
C27 .1399(5) .0327(4) -.3235(17) .129(5) Uani 1.000 C
C41 .4314(2) .6230(2) .2848(10) .0324(17) Uani 1.000 C
C42 .3633(3) .5786(3) .5664(9) .0367(17) Uani 1.000 C
C23' .2744(6) .1219(6) -.1623(17) .0340 Uiso .433(7) C
C21' .3308(10) .1148(10) .215(3) .0470 Uiso .433(7) C
O22' .2816(3) .1560(4) .0095(12) .0420 Uiso .433(7) O
H2A .33850 .56260 -.01740 .0340 Uiso 1.000 H
H1B .26430 .43810 .12020 .0320 Uiso 1.000 H
H3O .31180 .63270 .33900 .0440 Uiso 1.000 H
H2B .26550 .52800 .00480 .0340 Uiso 1.000 H
H3 .27410 .53130 .32580 .0290 Uiso 1.000 H
H6B .45970 .52060 .37700 .0340 Uiso 1.000 H
H7A .44200 .43060 .52490 .0330 Uiso 1.000 H
H7B .37430 .41400 .58400 .0330 Uiso 1.000 H
H11A .34920 .37370 -.09690 .0610 Uiso 1.000 H
H11B .28370 .36000 -.02460 .0610 Uiso 1.000 H
H5 .33010 .47160 .41230 .0270 Uiso 1.000 H
H6A .42880 .52120 .56630 .0340 Uiso 1.000 H
H1A .29840 .45500 -.07180 .0320 Uiso 1.000 H
H16A .36320 .20890 .50740 .0480 Uiso 1.000 H
H16B .42230 .24090 .37580 .0480 Uiso 1.000 H
H17 .29670 .20400 .28560 .0450 Uiso 1.000 H
H18A .44620 .30380 .07510 .0770 Uiso 1.000 H
H18B .43080 .35290 -.01100 .0770 Uiso 1.000 H
H18C .40160 .28560 -.09650 .0770 Uiso 1.000 H
H19A .45620 .51950 .08430 .0510 Uiso 1.000 H
H19B .42010 .54730 -.02120 .0510 Uiso 1.000 H
H19C .41520 .48460 -.08870 .0510 Uiso 1.000 H
H20 .38320 .18550 .10180 .0700 Uiso .567(7) H
H21A .34230 .11150 .31920 .0710 Uiso .567(7) H
H21B .31470 .07540 .13330 .0710 Uiso .567(7) H
H21C .27310 .09040 .26360 .0710 Uiso .567(7) H
H23A .24010 .15490 .01520 .0410 Uiso .567(7) H
H23B .23670 .09090 -.03570 .0410 Uiso .567(7) H
H24 .26140 .17600 -.34520 .0990 Uiso 1.000 H
H26A .18730 .16470 -.55930 .1500 Uiso 1.000 H
H26B .11900 .10930 -.52600 .1500 Uiso 1.000 H
H26C .16540 .09910 -.64930 .1500 Uiso 1.000 H
H27A .12940 .00730 -.43260 .1940 Uiso 1.000 H
H27B .10250 .02860 -.26960 .1940 Uiso 1.000 H
H27C .16010 .01930 -.23610 .1940 Uiso 1.000 H
H41A .43090 .62260 .15210 .0480 Uiso 1.000 H
H41B .46680 .62060 .32840 .0480 Uiso 1.000 H
H41C .43410 .66110 .32820 .0480 Uiso 1.000 H
H42A .35610 .61340 .57610 .0550 Uiso 1.000 H
H42B .40090 .58810 .63180 .0550 Uiso 1.000 H
H42C .32850 .54210 .61910 .0550 Uiso 1.000 H
H12A .26690 .27080 .13190 .0620 Uiso 1.000 H
H12B .29270 .26610 -.06220 .0620 Uiso 1.000 H
H15 .40830 .32210 .57280 .0420 Uiso 1.000 H
H20' .37500 .18800 .03140 .0700 Uiso .433(7) H
H21D .32910 .08440 .12880 .0710 Uiso .433(7) H
H21E .29280 .09670 .28590 .0710 Uiso .433(7) H
H21F .36580 .12720 .29700 .0710 Uiso .433(7) H
H23C .25340 .07710 -.14090 .0410 Uiso .433(7) H
H23D .31460 .13530 -.22020 .0410 Uiso .433(7) H

loop_
_atom_type_symbol
_atom_type_description
_atom_type_scat_dispersion_real
_atom_type_scat_dispersion_imag
_atom_type_scat_source
O O .0106 .0060 'International Tables Vol C Tables 4.2.6.8 and 6.1.1.4'
H H .0000 .0000 'International Tables Vol C Tables 4.2.6.8 and 6.1.1.4'
C C .0033 .0016 'International Tables Vol C Tables 4.2.6.8 and 6.1.1.4'

loop_
_geom_angle_atom_site_label_1
_geom_angle_atom_site_label_2
_geom_angle_atom_site_label_3
_geom_angle
_geom_angle_publ_flag
C20 O22 C23 102.2(6) no
C20 O22' C23' 113.7(9) no
C3 O3 H3O 109.48 no
C2 C1 C10 113.1(4) no
C1 C2 C3 112.6(5) no
C2 C3 C4 113.3(4) no
O3 C3 C2 106.6(4) no
O3 C3 C4 112.3(4) no
C3 C4 C41 110.9(4) no
C5 C4 C41 114.8(4) no
C5 C4 C42 107.8(4) no
C3 C4 C42 107.2(5) no
C41 C4 C42 107.9(5) no
C3 C4 C5 107.9(4) no
C6 C5 C10 110.0(4) no
C4 C5 C10 117.2(4) no
C4 C5 C6 113.8(4) no
C5 C6 C7 110.1(4) no
C6 C7 C8 113.0(5) no
C7 C8 C9 122.5(4) no
C9 C8 C14 121.0(5) no
C7 C8 C14 116.3(5) no
C10 C9 C11 116.4(5) no
C8 C9 C10 122.6(5) no
C8 C9 C11 120.7(4) no
C1 C10 C9 112.4(4) no
C1 C10 C5 107.4(4) no
C5 C10 C19 113.6(4) no
C1 C10 C19 109.1(5) no
C9 C10 C19 106.1(4) no
C5 C10 C9 108.3(4) no
C9 C11 C12 114.6(6) no
C11 C12 C13 111.7(5) no
C12 C13 C18 111.2(6) no
C12 C13 C14 107.6(5) no
C12 C13 C17 115.4(5) no
C17 C13 C18 111.6(6) no
C14 C13 C17 100.8(5) no
C14 C13 C18 109.6(5) no
C8 C14 C15 128.9(6) no
C8 C14 C13 120.5(5) no
C13 C14 C15 110.5(5) no
C14 C15 C16 111.8(5) no
C15 C16 C17 102.4(6) no
C13 C17 C20 117.8(5) no
C16 C17 C20 115.0(6) no
C13 C17 C16 103.9(4) no
O22 C20 C21 115.6(8) no
O22' C20 C17 97.2(6) no
C17 C20 C21' 113.8(9) no
C17 C20 C21 112.8(8) no
O22' C20 C21' 111.4(11) no
O22 C20 C17 121.3(6) no
O22 C23 C24 103.2(7) no
O22' C23' C24 102.7(10) no
C23' C24 C25 125.5(9) no
C23 C24 C25 129.3(8) no
C24 C25 C26 122.4(8) no
C24 C25 C27 125.5(9) no
C26 C25 C27 112.1(8) no
C2 C1 H1A 108.98 no
C2 C1 H1B 108.90 no
C10 C1 H1A 108.98 no
C10 C1 H1B 109.01 no
H1A C1 H1B 107.75 no
C1 C2 H2A 109.05 no
C1 C2 H2B 109.18 no
C3 C2 H2A 109.06 no
C3 C2 H2B 109.02 no
H2A C2 H2B 107.84 no
O3 C3 H3 108.28 no
C2 C3 H3 108.13 no
C4 C3 H3 107.98 no
C4 C5 H5 104.69 no
C6 C5 H5 104.91 no
C10 C5 H5 104.87 no
C5 C6 H6A 109.54 no
C5 C6 H6B 109.56 no
C7 C6 H6A 109.64 no
C7 C6 H6B 109.79 no
H6A C6 H6B 108.22 no
C6 C7 H7A 108.87 no
C6 C7 H7B 109.03 no
C8 C7 H7A 109.05 no
C8 C7 H7B 109.05 no
H7A C7 H7B 107.72 no
C9 C11 H11A 108.65 no
C9 C11 H11B 108.60 no
C12 C11 H11A 108.55 no
C12 C11 H11B 108.59 no
H11A C11 H11B 107.60 no
C11 C12 H12A 109.41 no
C11 C12 H12B 109.37 no
C13 C12 H12A 109.20 no
C13 C12 H12B 109.16 no
H12A C12 H12B 107.98 no
C14 C15 H15 124.06 no
C16 C15 H15 124.17 no
C15 C16 H16A 111.29 no
C15 C16 H16B 111.30 no
C17 C16 H16A 111.30 no
C17 C16 H16B 111.26 no
H16A C16 H16B 109.20 no
C13 C17 H17 106.39 no
C16 C17 H17 106.45 no
C20 C17 H17 106.42 no
C13 C18 H18A 109.50 no
C13 C18 H18B 109.40 no
C13 C18 H18C 109.49 no
H18A C18 H18B 109.42 no
H18A C18 H18C 109.51 no
H18B C18 H18C 109.50 no
C10 C19 H19A 109.51 no
C10 C19 H19B 109.56 no
C10 C19 H19C 109.46 no
H19A C19 H19B 109.44 no
H19A C19 H19C 109.40 no
H19B C19 H19C 109.46 no
O22 C20 H20 100.82 no
C17 C20 H20 100.76 no
C17 C20 H20' 111.22 no
C21 C20 H20 100.92 no
O22' C20 H20' 111.26 no
C21' C20 H20' 111.30 no
C20 C21 H21A 109.42 no
C20 C21 H21B 109.24 no
C20 C21 H21C 109.42 no
H21A C21 H21B 109.53 no
H21A C21 H21C 109.68 no
H21B C21 H21C 109.54 no
C20 C21' H21F 109.59 no
C20 C21' H21D 109.59 no
C20 C21' H21E 109.65 no
H21E C21' H21F 109.29 no
H21D C21' H21E 109.42 no
H21D C21' H21F 109.29 no
O22 C23 H23A 111.08 no
O22 C23 H23B 111.18 no
C24 C23 H23A 110.98 no
C24 C23 H23B 111.18 no
H23A C23 H23B 109.14 no
C24 C23' H23D 111.19 no
O22' C23' H23C 111.23 no
C24 C23' H23C 111.12 no
O22' C23' H23D 111.22 no
H23C C23' H23D 109.26 no
C23' C24 H24 105.85 no
C23 C24 H24 115.32 no
C25 C24 H24 115.35 no
H26A C26 H26C 109.43 no
H26B C26 H26C 109.46 no
C25 C26 H26A 109.47 no
C25 C26 H26B 109.50 no
C25 C26 H26C 109.51 no
H26A C26 H26B 109.47 no
C25 C27 H27B 109.42 no
C25 C27 H27C 109.46 no
C25 C27 H27A 109.44 no
H27B C27 H27C 109.47 no
H27A C27 H27B 109.52 no
H27A C27 H27C 109.51 no
C4 C41 H41A 109.48 no
C4 C41 H41B 109.55 no
C4 C41 H41C 109.36 no
H41A C41 H41B 109.64 no
H41A C41 H41C 109.33 no
H41B C41 H41C 109.47 no
C4 C42 H42C 109.49 no
H42B C42 H42C 109.59 no
H42A C42 H42B 109.45 no
H42A C42 H42C 109.31 no
C4 C42 H42A 109.45 no
C4 C42 H42B 109.53 no

loop_
_geom_bond_atom_site_label_1
_geom_bond_atom_site_label_2
_geom_bond_site_symmetry_1
_geom_bond_site_symmetry_2
_geom_bond_distance
_geom_bond_publ_flag
O3 C3 . . 1.459(6) no
O22 C20 . . 1.459(5) no
O22 C23 . . 1.429(14) no
O22' C20 . . 1.462(12) no
O22' C23' . . 1.461(15) no
O3 H3O . . .8199 no
C1 C10 . . 1.565(8) no
C1 C2 . . 1.557(7) no
C2 C3 . . 1.534(9) no
C3 C4 . . 1.573(8) no
C4 C41 . . 1.552(7) no
C4 C42 . . 1.560(9) no
C4 C5 . . 1.586(7) no
C5 C10 . . 1.581(8) no
C5 C6 . . 1.534(8) no
C6 C7 . . 1.541(7) no
C7 C8 . . 1.527(8) no
C8 C9 . . 1.366(8) no
C8 C14 . . 1.487(7) no
C9 C11 . . 1.526(9) no
C9 C10 . . 1.563(7) no
C10 C19 . . 1.569(9) no
C11 C12 . . 1.572(7) no
C12 C13 . . 1.538(11) no
C13 C18 . . 1.547(11) no
C13 C14 . . 1.539(9) no
C13 C17 . . 1.579(7) no
C14 C15 . . 1.359(9) no
C15 C16 . . 1.521(10) no
C16 C17 . . 1.549(10) no
C17 C20 . . 1.528(9) no
C20 C21' . . 1.49(2) no
C20 C21 . . 1.603(18) no
C23 C24 . . 1.627(15) no
C23' C24 . . 1.551(19) no
C24 C25 . . 1.301(13) no
C25 C26 . . 1.503(13) no
C25 C27 . . 1.520(11) no
C1 H1A . . .9703 no
C1 H1B . . .9708 no
C2 H2A . . .9700 no
C2 H2B . . .9701 no
C3 H3 . . .9797 no
C5 H5 . . .9801 no
C6 H6A . . .9694 no
C6 H6B . . .9691 no
C7 H7A . . .9706 no
C7 H7B . . .9693 no
C11 H11A . . .9703 no
C11 H11B . . .9698 no
C12 H12A . . .9697 no
C12 H12B . . .9703 no
C15 H15 . . .9294 no
C16 H16A . . .9698 no
C16 H16B . . .9709 no
C17 H17 . . .9800 no
C18 H18A . . .9598 no
C18 H18B . . .9610 no
C18 H18C . . .9597 no
C19 H19A . . .9603 no
C19 H19B . . .9591 no
C19 H19C . . .9607 no
C20 H20 . . .9800 no
C20 H20' . . .9797 no
C21 H21A . . .9587 no
C21 H21B . . .9605 no
C21 H21C . . .9584 no
C21' H21D . . .9597 no
C21' H21E . . .9602 no
C21' H21F . . .9624 no
C23 H23B . . .9695 no
C23 H23A . . .9714 no
C23' H23D . . .9694 no
C23' H23C . . .9698 no
C24 H24 . . .9301 no
C26 H26C . . .9596 no
C26 H26B . . .9598 no
C26 H26A . . .9614 no
C27 H27B . . .9590 no
C27 H27A . . .9590 no
C27 H27C . . .9599 no
C41 H41A . . .9598 no
C41 H41B . . .9575 no
C41 H41C . . .9608 no
C42 H42B . . .9598 no
C42 H42C . . .9589 no
C42 H42A . . .9619 no

loop_
_geom_contact_atom_site_label_1
_geom_contact_atom_site_label_2
_geom_contact_distance
_geom_contact_site_symmetry_2
_geom_contact_publ_flag
O3 O3 2.979(8) 3_664 no
O3 O3 2.979(8) 5_565 no
O22 C18 3.194(10) . no
O22' C12 3.082(11) . no
O3 H42A 2.7103 . no
O3 H42A 2.6474 3_664 no
O3 H3O 2.1807 3_664 no
O3 H41C 2.7062 . no
O3 H2A 2.9177 5_565 no
O22 H12B 2.8874 . no
O22 H23C 2.0210 . no
O22 H18C 2.6144 . no
O22' H12B 2.6406 . no
O22' H23B 1.4604 . no
C9 C18 3.555(10) . no
C12 C23 3.510(13) . no
C12 O22' 3.082(11) . no
C18 C9 3.555(10) . no
C18 O22 3.194(10) . no
C19 C41 3.285(9) . no
C23 C12 3.510(13) . no
C41 C19 3.285(9) . no
C1 H11B 2.5582 . no
C2 H41A 2.8706 . no
C2 H19B 2.7695 . no
C6 H19A 2.7427 . no
C6 H41B 2.7587 . no
C6 H7A 2.9642 4_665 no
C6 H42B 2.8111 . no
C7 H6B 3.0372 4_665 no
C7 H15 2.8068 . no
C8 H18B 3.0353 . no
C8 H5 2.8967 . no
C8 H21D 3.0454 2_555 no
C9 H18B 3.0776 . no
C11 H19C 2.8727 . no
C11 H1A 2.7520 . no
C11 H1B 3.0233 . no
C11 H18B 2.7840 . no
C12 H23A 2.8953 . no
C12 H23C 2.9741 2_555 no
C15 H7A 2.7943 . no
C15 H18A 3.0686 . no
C16 H21A 2.8474 . no
C16 H21F 2.6859 . no
C16 H18A 2.8787 . no
C17 H23A 2.6900 . no
C18 H11A 2.8862 . no
C18 H20 2.8191 . no
C18 H20' 2.6454 . no
C19 H6B 2.7517 . no
C19 H2A 2.8774 . no
C19 H41A 2.8252 . no
C19 H11A 3.0148 . no
C20 H18A 3.0337 . no
C20 H18C 2.8878 . no
C21 H23A 3.0449 . no
C21 H23B 2.5508 . no
C21 H16A 3.0451 . no
C21 H23C 2.9076 . no
C21' H23B 2.7662 . no
C21' H23C 3.0591 . no
C21' H16B 3.0162 . no
C21' H16A 2.9396 . no
C23 H21D 3.0565 . no
C23 H17 2.9898 . no
C23 H12B 2.8940 . no
C23 H27C 2.8712 . no
C23 H21B 2.9560 . no
C23 H21E 3.0603 . no
C23 H21C 2.7921 . no
C23' H27C 2.7386 . no
C23' H12A 2.8806 6_554 no
C23' H21D 2.8904 . no
C23' H21B 2.8306 . no
C24 H27A 2.9419 2_555 no
C25 H27A 2.8025 2_555 no
C26 H27C 2.9229 2_554 no
C27 H27A 3.0913 2_555 no
C27 H23C 2.7771 . no
C27 H23B 2.9436 . no
C41 H2A 2.9718 . no
C41 H6B 3.0118 . no
C41 H19B 2.8178 . no
C41 H18A 3.0366 4_665 no
C42 H3O 2.7914 . no
C42 H2A 3.0575 1_556 no
C42 H6A 2.6267 . no
H1A C11 2.7520 . no
H1A H11B 2.2107 . no
H1A H19C 2.5965 . no
H1B H20' 2.4933 2_555 no
H1B C11 3.0233 . no
H1B H5 2.5372 . no
H1B H11B 2.4406 . no
H2A C41 2.9718 . no
H2A C42 3.0575 1_554 no
H2A C19 2.8774 . no
H2A O3 2.9177 3_664 no
H2A H3O 2.5973 3_664 no
H2A H19B 2.2253 . no
H2A H41A 2.3479 . no
H3 H5 2.5494 . no
H3 H42C 2.4521 . no
H3O C42 2.7914 . no
H3O H2A 2.5973 5_565 no
H3O O3 2.1807 5_565 no
H3O H42A 2.2091 . no
H3O H42A 2.4984 3_664 no
H5 H1B 2.5372 . no
H5 H3 2.5494 . no
H5 H7B 2.5092 . no
H5 H42C 2.3086 . no
H5 C8 2.8967 . no
H6A C42 2.6267 . no
H6A H42B 2.1342 . no
H6B C41 3.0118 . no
H6B C7 3.0372 4_665 no
H6B H19A 2.1182 . no
H6B H41B 2.4092 . no
H6B C19 2.7517 . no
H6B H7A 2.3562 4_665 no
H7A H6B 2.3562 4_665 no
H7A C15 2.7943 . no
H7A H15 2.3972 . no
H7A C6 2.9642 4_665 no
H7B H11A 2.4660 1_556 no
H7B H5 2.5092 . no
H11A C18 2.8862 . no
H11A C19 3.0148 . no
H11A H7B 2.4660 1_554 no
H11A H18B 2.3939 . no
H11A H19C 2.3835 . no
H11B C1 2.5582 . no
H11B H1A 2.2107 . no
H11B H1B 2.4406 . no
H11B H23D 2.4478 2_555 no
H12A C23' 2.8806 2_555 no
H12A H17 2.3875 . no
H12A H23C 2.0998 2_555 no
H12B H23A 2.4411 . no
H12B H18C 2.4927 . no
H12B C23 2.8940 . no
H12B O22' 2.6406 . no
H12B O22 2.8874 . no
H15 C7 2.8068 . no
H15 H7A 2.3972 . no
H15 H18C 2.5315 1_556 no
H16A H24 2.4618 1_556 no
H16A H21F 2.5511 . no
H16A H23D 2.5370 1_556 no
H16A C21' 2.9396 . no
H16A C21 3.0451 . no
H16A H21A 2.5787 . no
H16B H21F 2.4943 . no
H16B H18A 2.5629 . no
H16B H20 2.3250 . no
H16B C21' 3.0162 . no
H17 H12A 2.3875 . no
H17 H21C 2.5655 . no
H17 H23A 2.3555 . no
H17 C23 2.9898 . no
H17 H21E 2.5994 . no
H18A C16 2.8787 . no
H18A C20 3.0337 . no
H18A H20 2.5357 . no
H18A H20' 2.5147 . no
H18A H16B 2.5629 . no
H18A C15 3.0686 . no
H18A C41 3.0366 4_665 no
H18B H11A 2.3939 . no
H18B C11 2.7840 . no
H18B C8 3.0353 . no
H18B C9 3.0776 . no
H18C C20 2.8878 . no
H18C H12B 2.4927 . no
H18C H15 2.5315 1_554 no
H18C O22 2.6144 . no
H18C H20' 2.3453 . no
H19A H6B 2.1182 . no
H19A C6 2.7427 . no
H19B C2 2.7695 . no
H19B C41 2.8178 . no
H19B H2A 2.2253 . no
H19B H41A 2.1437 . no
H19C H11A 2.3835 . no
H19C C11 2.8727 . no
H19C H1A 2.5965 . no
H20 H16B 2.3250 . no
H20 H18A 2.5357 . no
H20 C18 2.8191 . no
H20' H18C 2.3453 . no
H20' H23D 2.2984 . no
H20' C18 2.6454 . no
H20' H18A 2.5147 . no
H20' H1B 2.4933 6_554 no
H21A C16 2.8474 . no
H21A H16A 2.5787 . no
H21A H21D 1.4937 . no
H21A H21E 1.1117 . no
H21B H21F 1.7354 . no
H21B C23 2.9560 . no
H21B H23B 2.4648 . no
H21B C23' 2.8306 . no
H21B H21E 1.4385 . no
H21B H23C 2.5065 . no
H21C H17 2.5655 . no
H21C C23 2.7921 . no
H21C H21F 2.0083 . no
H21C H23B 2.3457 . no
H21C H21D 1.7561 . no
H21D C23 3.0565 . no
H21D H21C 1.7561 . no
H21D C23' 2.8904 . no
H21D H21A 1.4937 . no
H21D C8 3.0454 6_554 no
H21E H17 2.5994 . no
H21E H21A 1.1117 . no
H21E C23 3.0603 . no
H21E H21B 1.4385 . no
H21F H21C 2.0083 . no
H21F H16A 2.5511 . no
H21F C16 2.6859 . no
H21F H16B 2.4943 . no
H21F H21B 1.7354 . no
H23A C17 2.6900 . no
H23A C12 2.8953 . no
H23A H12B 2.4411 . no
H23A H17 2.3555 . no
H23A C21 3.0449 . no
H23A H27C 2.5844 2_555 no
H23A H23C 2.3859 . no
H23B C27 2.9436 . no
H23B C21 2.5508 . no
H23B H23D 2.1369 . no
H23B H27C 2.3348 . no
H23B H21B 2.4648 . no
H23B H21C 2.3457 . no
H23B O22' 1.4604 . no
H23B C21' 2.7662 . no
H23C C21 2.9076 . no
H23C O22 2.0210 . no
H23C C21' 3.0591 . no
H23C C12 2.9741 6_554 no
H23C H12A 2.0998 6_554 no
H23C C27 2.7771 . no
H23C H21B 2.5065 . no
H23C H23A 2.3859 . no
H23C H27C 2.1261 . no
H23D H16A 2.5370 1_554 no
H23D H23B 2.1369 . no
H23D H20' 2.2984 . no
H23D H11B 2.4478 6_554 no
H24 H26A 2.3033 . no
H24 H16A 2.4618 1_554 no
H26A H24 2.3033 . no
H26B H27B 2.5990 . no
H26C H27A 2.5218 . no
H27A C24 2.9419 6_554 no
H27A H26C 2.5218 . no
H27A H27B 2.5940 6_554 no
H27A C25 2.8025 6_554 no
H27A C27 3.0913 6_554 no
H27B H27A 2.5940 2_555 no
H27B H26B 2.5990 . no
H27C C26 2.9229 6_555 no
H27C H23C 2.1261 . no
H27C C23 2.8712 . no
H27C H23A 2.5844 6_554 no
H27C C23' 2.7386 . no
H27C H23B 2.3348 . no
H41A C19 2.8252 . no
H41A C2 2.8706 . no
H41A H2A 2.3479 . no
H41A H19B 2.1437 . no
H41B C6 2.7587 . no
H41B H6B 2.4092 . no
H41C H42A 2.4567 . no
H41C O3 2.7062 . no
H42A O3 2.7103 . no
H42A H3O 2.2091 . no
H42A H41C 2.4567 . no
H42A O3 2.6474 5_565 no
H42A H3O 2.4984 5_565 no
H42B C6 2.8111 . no
H42B H6A 2.1342 . no
H42C H5 2.3086 . no
H42C H3 2.4521 . no

loop_
_geom_hbond_atom_site_label_D
_geom_hbond_atom_site_label_H
_geom_hbond_atom_site_label_A
_geom_hbond_site_symmetry_A
_geom_hbond_distance_DH
_geom_hbond_distance_HA
_geom_hbond_distance_DA
_geom_hbond_angle_DHA
_geom_hbond_publ_flag
O3 H3O O3 5_565 .82 2.18 2.979(8) 165 yes

loop_
_geom_torsion_atom_site_label_1
_geom_torsion_atom_site_label_2
_geom_torsion_atom_site_label_3
_geom_torsion_atom_site_label_4
_geom_torsion
_geom_torsion_publ_flag
C23 O22 C20 C17 -79.4(8) no
C23 O22 C20 C21 63.0(11) no
C20 O22 C23 C24 169.8(6) no
C2 C1 C10 C9 171.6(5) no
C2 C1 C10 C5 52.6(6) no
C10 C1 C2 C3 -56.5(6) no
C2 C1 C10 C19 -71.0(6) no
C1 C2 C3 C4 55.5(5) no
C1 C2 C3 O3 179.6(4) no
C2 C3 C4 C5 -51.2(5) no
O3 C3 C4 C5 -172.1(4) no
O3 C3 C4 C41 -45.6(6) no
O3 C3 C4 C42 72.0(5) no
C2 C3 C4 C41 75.4(5) no
C2 C3 C4 C42 -167.1(4) no
C42 C4 C5 C6 -61.9(6) no
C3 C4 C5 C6 -177.4(5) no
C42 C4 C5 C10 167.7(5) no
C41 C4 C5 C10 -72.0(6) no
C3 C4 C5 C10 52.3(6) no
C41 C4 C5 C6 58.3(7) no
C10 C5 C6 C7 -64.9(6) no
C4 C5 C6 C7 161.3(5) no
C4 C5 C10 C19 67.6(6) no
C4 C5 C10 C1 -53.0(5) no
C4 C5 C10 C9 -174.7(4) no
C6 C5 C10 C19 -64.4(5) no
C6 C5 C10 C1 174.9(4) no
C6 C5 C10 C9 53.3(5) no
C5 C6 C7 C8 46.1(6) no
C6 C7 C8 C14 164.3(5) no
C6 C7 C8 C9 -19.9(7) no
C7 C8 C14 C15 3.1(9) no
C7 C8 C14 C13 -173.0(5) no
C7 C8 C9 C10 11.3(8) no
C7 C8 C9 C11 -174.2(5) no
C14 C8 C9 C10 -173.0(5) no
C14 C8 C9 C11 1.4(8) no
C9 C8 C14 C13 11.1(8) no
C9 C8 C14 C15 -172.8(6) no
C11 C9 C10 C5 157.9(5) no
C8 C9 C10 C1 -145.9(5) no
C8 C9 C10 C5 -27.4(7) no
C8 C9 C10 C19 94.9(6) no
C11 C9 C10 C1 39.4(7) no
C11 C9 C10 C19 -79.7(6) no
C8 C9 C11 C12 16.4(9) no
C10 C9 C11 C12 -168.8(5) no
C9 C11 C12 C13 -46.0(8) no
C11 C12 C13 C17 166.3(6) no
C11 C12 C13 C18 -65.2(7) no
C11 C12 C13 C14 54.7(7) no
C12 C13 C14 C15 144.0(5) no
C12 C13 C14 C8 -39.3(7) no
C14 C13 C17 C16 -31.5(7) no
C17 C13 C14 C8 -160.6(5) no
C17 C13 C14 C15 22.7(7) no
C18 C13 C14 C8 81.7(7) no
C18 C13 C14 C15 -95.1(6) no
C12 C13 C17 C16 -147.1(6) no
C12 C13 C17 C20 84.3(8) no
C18 C13 C17 C16 84.7(7) no
C18 C13 C17 C20 -43.9(8) no
C14 C13 C17 C20 -160.2(6) no
C13 C14 C15 C16 -4.4(8) no
C8 C14 C15 C16 179.3(6) no
C14 C15 C16 C17 -16.4(8) no
C15 C16 C17 C20 159.8(5) no
C15 C16 C17 C13 29.5(7) no
C16 C17 C20 O22 -155.8(6) no
C13 C17 C20 O22 -32.7(10) no
C13 C17 C20 C21 -176.0(9) no
C16 C17 C20 C21 60.8(10) no
O22 C23 C24 C25 147.2(10) no
C23 C24 C25 C27 -15.7(17) no
C23 C24 C25 C26 161.0(10) no
